data_7703716
loop_
_publ_author_name
'Wiratpruk, Nuchareenat'
'Noor, Asif'
'McLean, Catriona A.'
'Donnelly, Paul S.'
'Barnard, Peter J.'

_publ_section_title
;
 Charge neutral rhenium tricarbonyl complexes of tridentate N-heterocyclic
 carbene ligands that bind to amyloid plaques of Alzheimer's disease.
;
_journal_issue 14
_journal_name_full 'Dalton transactions (Cambridge, England : 2003)'
_journal_page_first 4559
_journal_page_last 4569
_journal_paper_doi 10.1039/c9dt04687a
_journal_volume 49
_journal_year 2020
_chemical_formula_moiety 'C28 H27 N6 O6 Re S'
_chemical_formula_sum 'C28 H27 N6 O6 Re S'
_chemical_formula_weight 761.81
_space_group_crystal_system triclinic
_space_group_IT_number 2
_space_group_name_Hall '-P 1'
_space_group_name_H-M_alt 'P -1'
_atom_sites_solution_hydrogens geom
_atom_sites_solution_primary heavy
_audit_creation_date 2020-02-24
_audit_creation_method
;
Olex2 1.2
(compiled 2018.05.29 svn.r3508 for OlexSys, GUI svn.r5506)
;
_audit_update_record
;
2020-02-24 deposited with the CCDC.	2020-03-10 downloaded from the CCDC.
;
_cell_angle_alpha 91.5713(19)
_cell_angle_beta 93.4633(18)
_cell_angle_gamma 108.3622(16)
_cell_formula_units_Z 2
_cell_length_a 7.20011(12)
_cell_length_b 7.20961(14)
_cell_length_c 27.7581(7)
_cell_measurement_reflns_used 7476
_cell_measurement_temperature 150.00(10)
_cell_measurement_theta_max 69.0190
_cell_measurement_theta_min 4.7740
_cell_volume 1363.42(5)
_computing_molecular_graphics 'Olex2 (Dolomanov et al., 2009)'
_computing_publication_material 'Olex2 (Dolomanov et al., 2009)'
_computing_structure_refinement 'ShelXL (Sheldrick, 2015)'
_computing_structure_solution 'ShelXS (Sheldrick, 2008)'
_diffrn_ambient_temperature 150.00(10)
_diffrn_measured_fraction_theta_full 0.999
_diffrn_measured_fraction_theta_max 0.999
_diffrn_measurement_device_type 'Rigaku Oxford Diffraction SuperNova'
_diffrn_radiation_type CuK\a
_diffrn_radiation_wavelength 1.54184
_diffrn_reflns_av_unetI/netI 0.0179
_diffrn_reflns_Laue_measured_fraction_full 0.999
_diffrn_reflns_Laue_measured_fraction_max 0.999
_diffrn_reflns_limit_h_max 8
_diffrn_reflns_limit_h_min -8
_diffrn_reflns_limit_k_max 8
_diffrn_reflns_limit_k_min -8
_diffrn_reflns_limit_l_max 32
_diffrn_reflns_limit_l_min -32
_diffrn_reflns_number 8184
_diffrn_reflns_point_group_measured_fraction_full 0.999
_diffrn_reflns_point_group_measured_fraction_max 0.999
_diffrn_reflns_theta_full 65.086
_diffrn_reflns_theta_max 65.086
_diffrn_reflns_theta_min 4.794
_exptl_absorpt_coefficient_mu 9.911
_exptl_absorpt_correction_T_max 1.00000
_exptl_absorpt_correction_T_min 0.77695
_exptl_absorpt_correction_type multi-scan
_exptl_absorpt_process_details
;
CrysAlisPro 1.171.40.53 (Rigaku Oxford Diffraction, 2019)
Empirical absorption correction using spherical harmonics,
 implemented in SCALE3 ABSPACK scaling algorithm.
;
_exptl_crystal_colour 'clear greenish yellow'
_exptl_crystal_colour_lustre clear
_exptl_crystal_colour_modifier greenish
_exptl_crystal_colour_primary yellow
_exptl_crystal_density_diffrn 1.856
_exptl_crystal_description block
_exptl_crystal_F_000 752
_exptl_crystal_size_max 0.04
_exptl_crystal_size_mid 0.03
_exptl_crystal_size_min 0.03
_refine_diff_density_max 3.112
_refine_diff_density_min -0.831
_refine_diff_density_rms 0.140
_refine_ls_extinction_method none
_refine_ls_goodness_of_fit_ref 1.040
_refine_ls_hydrogen_treatment constr
_refine_ls_matrix_type full
_refine_ls_number_parameters 383
_refine_ls_number_reflns 8184
_refine_ls_number_restraints 0
_refine_ls_restrained_S_all 1.040
_refine_ls_R_factor_all 0.0460
_refine_ls_R_factor_gt 0.0452
_refine_ls_shift/su_max 0.000
_refine_ls_shift/su_mean 0.000
_refine_ls_structure_factor_coef Fsqd
_refine_ls_weighting_details 'w=1/[\s^2^(Fo^2^)+(0.0951P)^2^+4.4104P] where P=(Fo^2^+2Fc^2^)/3'
_refine_ls_weighting_scheme calc
_refine_ls_wR_factor_gt 0.1233
_refine_ls_wR_factor_ref 0.1246
_reflns_Friedel_coverage 0.000
_reflns_number_gt 7992
_reflns_number_total 8184
_reflns_threshold_expression 'I > 2\s(I)'
_cod_data_source_file c9dt04687a2.cif
_cod_data_source_block 13
_cod_depositor_comments 'Adding full bibliography for 7703716--7703717.cif.'
_cod_database_code 7703716
_shelx_shelxl_version_number 2014/7
_shelx_space_group_comment
;
The symmetry employed for this shelxl refinement is uniquely defined
by the following loop, which should always be used as a source of
symmetry information in preference to the above space-group names.
They are only intended as comments.
;
_shelx_estimated_absorpt_t_max 0.755
_shelx_estimated_absorpt_t_min 0.693
_olex2_refinement_description
;
1. Twinned data refinement
 Scales: 0.6196(12)
 0.3804(12)
2. Fixed Uiso
 At 1.2 times of:
  All C(H) groups, All C(H,H) groups, All N(H) groups
 At 1.5 times of:
  All C(H,H,H) groups
3.a Secondary CH2 refined with riding coordinates:
 C8(H8A,H8B), C9(H9A,H9B), C11(H11A,H11B), C12(H12A,H12B)
3.b Aromatic/amide H refined with riding coordinates:
 N4(H4), C5(H5), C6(H6), C15(H15), C18(H18), C19(H19), C22(H22), C23(H23),
 C25(H25), C26(H26)
3.c Idealised Me refined as rotating group:
 C7(H7A,H7B,H7C), C27(H27A,H27B,H27C), C28(H28A,H28B,H28C)
;
_olex2_submission_special_instructions 'No special instructions were received'

loop_
_space_group_symop_operation_xyz
'x, y, z'
'-x, -y, -z'

loop_
_atom_site_label
_atom_site_type_symbol
_atom_site_fract_x
_atom_site_fract_y
_atom_site_fract_z
_atom_site_U_iso_or_equiv
_atom_site_adp_type
_atom_site_occupancy
_atom_site_site_symmetry_order
_atom_site_calc_flag
_atom_site_refinement_flags_posn
_atom_site_refinement_flags_adp
_atom_site_refinement_flags_occupancy
_atom_site_disorder_assembly
_atom_site_disorder_group
C1 C 0.4492(13) 0.5097(13) 0.5904(3) 0.0286(17) Uani 1 1 d . . . . .
N1 N 0.4150(12) 0.3296(11) 0.6068(3) 0.0357(17) Uani 1 1 d . . . . .
O1 O 0.4193(9) 0.8262(9) 0.6541(2) 0.0309(13) Uani 1 1 d . . . . .
Re1 Re 0.66612(5) 0.76899(5) 0.62522(2) 0.02458(14) Uani 1 1 d . . . . .
S1 S 1.5668(3) 0.8042(4) 0.93318(7) 0.0320(5) Uani 1 1 d . . . . .
C2 C 0.8591(14) 1.0043(15) 0.6565(3) 0.034(2) Uani 1 1 d . . . . .
N2 N 0.3265(10) 0.4830(11) 0.5498(2) 0.0284(16) Uani 1 1 d . . . . .
O2 O 0.2807(9) 0.8618(10) 0.7216(2) 0.0390(15) Uani 1 1 d . . . . .
C3 C 0.6876(12) 0.9253(14) 0.5698(3) 0.0323(19) Uani 1 1 d . . . . .
N3 N 0.6306(10) 0.6139(11) 0.6965(2) 0.0251(14) Uani 1 1 d . . . . .
O3 O 0.9733(10) 1.1446(11) 0.6715(2) 0.0447(17) Uani 1 1 d . . . . .
C4 C 0.8684(14) 0.6825(16) 0.6028(3) 0.038(2) Uani 1 1 d . . . . .
N4 N 1.0090(10) 0.6746(11) 0.7948(2) 0.0292(15) Uani 1 1 d . . . . .
H4 H 1.0973 0.7474 0.7768 0.035 Uiso 1 1 calc R . . . .
O4 O 0.7123(11) 1.0301(11) 0.5388(2) 0.0459(18) Uani 1 1 d . . . . .
C5 C 0.2689(14) 0.1925(15) 0.5772(4) 0.039(2) Uani 1 1 d . . . . .
H5 H 0.2175 0.0558 0.5812 0.047 Uiso 1 1 calc R . . . .
N5 N 1.2786(10) 0.6880(11) 0.9883(3) 0.0305(16) Uani 1 1 d . . . . .
O5 O 0.9917(11) 0.6247(13) 0.5887(3) 0.052(2) Uani 1 1 d . . . . .
C6 C 0.2162(13) 0.2931(15) 0.5420(3) 0.036(2) Uani 1 1 d . . . . .
H6 H 0.1190 0.2408 0.5162 0.043 Uiso 1 1 calc R . . . .
N6 N 1.9516(12) 0.8187(13) 1.1623(3) 0.0401(19) Uani 1 1 d . . . . .
O6 O 0.6938(10) 0.4735(12) 0.7911(2) 0.0502(19) Uani 1 1 d . . . . .
C7 C 0.3100(13) 0.6376(15) 0.5186(3) 0.034(2) Uani 1 1 d . . . . .
H7A H 0.3022 0.7490 0.5385 0.051 Uiso 1 1 calc GR . . . .
H7B H 0.1914 0.5880 0.4967 0.051 Uiso 1 1 calc GR . . . .
H7C H 0.4254 0.6797 0.4997 0.051 Uiso 1 1 calc GR . . . .
C8 C 0.5066(16) 0.2875(16) 0.6518(3) 0.043(2) Uani 1 1 d . . . . .
H8A H 0.6482 0.3118 0.6484 0.052 Uiso 1 1 calc R . . . .
H8B H 0.4468 0.1477 0.6584 0.052 Uiso 1 1 calc R . . . .
C9 C 0.4810(13) 0.4134(13) 0.6938(3) 0.035(2) Uani 1 1 d . . . . .
H9A H 0.3479 0.4258 0.6904 0.042 Uiso 1 1 calc R . . . .
H9B H 0.4928 0.3485 0.7243 0.042 Uiso 1 1 calc R . . . .
C10 C 0.4016(13) 0.8135(13) 0.7000(3) 0.0291(18) Uani 1 1 d . . . . .
C11 C 0.5535(13) 0.7425(13) 0.7276(3) 0.0301(18) Uani 1 1 d . . . . .
H11A H 0.6641 0.8570 0.7406 0.036 Uiso 1 1 calc R . . . .
H11B H 0.4934 0.6687 0.7553 0.036 Uiso 1 1 calc R . . . .
C12 C 0.8261(12) 0.6112(14) 0.7177(3) 0.0313(19) Uani 1 1 d . . . . .
H12A H 0.9262 0.7369 0.7117 0.038 Uiso 1 1 calc R . . . .
H12B H 0.8613 0.5058 0.7007 0.038 Uiso 1 1 calc R . . . .
C13 C 0.8342(13) 0.5793(14) 0.7724(3) 0.0321(19) Uani 1 1 d . . . . .
C14 C 1.0699(12) 0.6728(13) 0.8447(3) 0.0286(18) Uani 1 1 d . . . . .
C15 C 1.2691(12) 0.7352(14) 0.8575(3) 0.0295(18) Uani 1 1 d . . . . .
H15 H 1.3613 0.7745 0.8336 0.035 Uiso 1 1 calc R . . . .
C16 C 1.3317(11) 0.7393(12) 0.9061(3) 0.0254(17) Uani 1 1 d . . . . .
C17 C 1.1970(13) 0.6788(13) 0.9417(3) 0.0290(18) Uani 1 1 d . . . . .
C18 C 0.9962(13) 0.6159(14) 0.9278(3) 0.0325(19) Uani 1 1 d . . . . .
H18 H 0.9035 0.5755 0.9514 0.039 Uiso 1 1 calc R . . . .
C19 C 0.9323(14) 0.6124(15) 0.8797(3) 0.0327(19) Uani 1 1 d . . . . .
H19 H 0.7959 0.5692 0.8703 0.039 Uiso 1 1 calc R . . . .
C20 C 1.4679(12) 0.7491(12) 0.9894(3) 0.0263(17) Uani 1 1 d . . . . .
C21 C 1.5979(12) 0.7715(12) 1.0338(3) 0.0274(17) Uani 1 1 d . . . . .
C22 C 1.7994(13) 0.8265(14) 1.0337(3) 0.034(2) Uani 1 1 d . . . . .
H22 H 1.8583 0.8534 1.0039 0.041 Uiso 1 1 calc R . . . .
C23 C 1.9174(14) 0.8434(15) 1.0754(3) 0.036(2) Uani 1 1 d . . . . .
H23 H 2.0558 0.8823 1.0740 0.043 Uiso 1 1 calc R . . . .
C24 C 1.8349(12) 0.8036(12) 1.1203(3) 0.0276(17) Uani 1 1 d . . . . .
C25 C 1.6292(14) 0.7460(14) 1.1204(3) 0.035(2) Uani 1 1 d . . . . .
H25 H 1.5687 0.7160 1.1500 0.042 Uiso 1 1 calc R . . . .
C26 C 1.5154(13) 0.7329(13) 1.0783(3) 0.0312(19) Uani 1 1 d . . . . .
H26 H 1.3769 0.6966 1.0793 0.037 Uiso 1 1 calc R . . . .
C27 C 2.1609(15) 0.9023(17) 1.1634(3) 0.043(2) Uani 1 1 d . . . . .
H27A H 2.2103 0.8435 1.1368 0.064 Uiso 1 1 calc GR . . . .
H27B H 2.2196 0.8766 1.1943 0.064 Uiso 1 1 calc GR . . . .
H27C H 2.1959 1.0438 1.1600 0.064 Uiso 1 1 calc GR . . . .
C28 C 1.8633(15) 0.7732(17) 1.2076(3) 0.042(2) Uani 1 1 d . . . . .
H28A H 1.7944 0.8666 1.2153 0.063 Uiso 1 1 calc GR . . . .
H28B H 1.9658 0.7819 1.2333 0.063 Uiso 1 1 calc GR . . . .
H28C H 1.7699 0.6403 1.2050 0.063 Uiso 1 1 calc GR . . . .

loop_
_atom_site_aniso_label
_atom_site_aniso_U_11
_atom_site_aniso_U_22
_atom_site_aniso_U_33
_atom_site_aniso_U_23
_atom_site_aniso_U_13
_atom_site_aniso_U_12
C1 0.032(4) 0.029(5) 0.023(4) 0.001(3) 0.002(3) 0.008(4)
N1 0.037(4) 0.037(4) 0.030(4) 0.002(3) 0.008(3) 0.005(4)
O1 0.028(3) 0.036(4) 0.027(3) 0.006(2) 0.004(2) 0.006(3)
Re1 0.0244(2) 0.0304(2) 0.01618(19) 0.00433(16) 0.00314(14) 0.00409(14)
S1 0.0233(10) 0.0505(13) 0.0186(9) 0.0045(9) 0.0048(7) 0.0056(9)
C2 0.035(5) 0.047(6) 0.021(4) 0.010(4) 0.007(3) 0.013(5)
N2 0.022(3) 0.038(4) 0.019(3) -0.004(3) 0.002(3) 0.002(3)
O2 0.034(3) 0.051(4) 0.034(3) 0.006(3) 0.015(3) 0.014(3)
C3 0.022(4) 0.037(5) 0.029(4) -0.003(4) 0.002(3) -0.002(4)
N3 0.027(3) 0.034(4) 0.012(3) 0.008(3) 0.003(2) 0.007(3)
O3 0.045(4) 0.041(4) 0.032(4) 0.001(3) -0.003(3) -0.009(3)
C4 0.032(5) 0.053(6) 0.023(4) 0.004(4) 0.005(4) 0.003(4)
N4 0.027(4) 0.041(4) 0.017(3) 0.005(3) 0.005(3) 0.007(3)
O4 0.055(5) 0.046(4) 0.027(3) 0.013(3) 0.002(3) 0.002(3)
C5 0.031(5) 0.033(5) 0.044(5) -0.001(4) 0.008(4) -0.003(4)
N5 0.028(4) 0.043(4) 0.017(3) 0.004(3) 0.007(2) 0.005(3)
O5 0.038(4) 0.077(6) 0.047(4) -0.009(4) 0.011(3) 0.024(4)
C6 0.030(5) 0.045(6) 0.028(4) 0.000(4) 0.005(3) 0.004(4)
N6 0.035(4) 0.058(5) 0.023(4) 0.008(3) 0.002(3) 0.009(4)
O6 0.032(4) 0.073(5) 0.031(3) 0.023(3) -0.002(3) -0.005(4)
C7 0.027(4) 0.050(6) 0.022(4) 0.006(4) 0.002(3) 0.009(4)
C8 0.052(6) 0.042(6) 0.031(5) 0.000(4) -0.002(4) 0.009(5)
C9 0.033(5) 0.039(5) 0.024(4) 0.011(4) 0.002(3) -0.001(4)
C10 0.032(5) 0.029(4) 0.023(4) 0.006(3) 0.007(3) 0.005(4)
C11 0.035(5) 0.036(5) 0.017(4) 0.002(3) 0.004(3) 0.007(4)
C12 0.024(4) 0.047(5) 0.022(4) 0.012(4) 0.000(3) 0.010(4)
C13 0.032(5) 0.044(5) 0.021(4) 0.015(4) 0.004(3) 0.010(4)
C14 0.032(5) 0.032(5) 0.020(4) 0.002(3) 0.003(3) 0.007(4)
C15 0.026(4) 0.041(5) 0.021(4) 0.003(3) 0.009(3) 0.009(4)
C16 0.021(4) 0.031(4) 0.022(4) 0.002(3) 0.002(3) 0.004(3)
C17 0.031(4) 0.035(5) 0.022(4) 0.006(3) 0.006(3) 0.010(4)
C18 0.028(5) 0.044(5) 0.023(4) 0.003(4) 0.009(3) 0.006(4)
C19 0.025(4) 0.042(5) 0.030(4) 0.004(4) 0.007(4) 0.009(4)
C20 0.031(4) 0.029(4) 0.017(4) 0.004(3) 0.006(3) 0.005(3)
C21 0.029(4) 0.028(4) 0.021(4) 0.000(3) 0.003(3) 0.003(3)
C22 0.032(5) 0.045(5) 0.021(4) 0.007(4) 0.006(3) 0.003(4)
C23 0.027(5) 0.050(6) 0.026(4) 0.002(4) 0.002(3) 0.006(4)
C24 0.028(4) 0.029(4) 0.023(4) 0.001(3) 0.001(3) 0.005(3)
C25 0.039(5) 0.041(5) 0.025(4) 0.008(4) 0.010(4) 0.011(4)
C26 0.029(5) 0.037(5) 0.023(4) 0.001(3) 0.004(3) 0.004(4)
C27 0.041(5) 0.054(6) 0.029(5) 0.002(4) -0.002(4) 0.009(5)
C28 0.046(6) 0.057(6) 0.020(4) 0.005(4) 0.003(4) 0.012(5)

loop_
_atom_type_symbol
_atom_type_description
_atom_type_scat_dispersion_real
_atom_type_scat_dispersion_imag
_atom_type_scat_source
C C 0.0181 0.0091 'International Tables Vol C Tables 4.2.6.8 and 6.1.1.4'
H H 0.0000 0.0000 'International Tables Vol C Tables 4.2.6.8 and 6.1.1.4'
N N 0.0311 0.0180 'International Tables Vol C Tables 4.2.6.8 and 6.1.1.4'
O O 0.0492 0.0322 'International Tables Vol C Tables 4.2.6.8 and 6.1.1.4'
Re Re -5.2083 5.8923 'International Tables Vol C Tables 4.2.6.8 and 6.1.1.4'
S S 0.3331 0.5567 'International Tables Vol C Tables 4.2.6.8 and 6.1.1.4'

loop_
_geom_angle_atom_site_label_1
_geom_angle_atom_site_label_2
_geom_angle_atom_site_label_3
_geom_angle
_geom_angle_site_symmetry_1
_geom_angle_site_symmetry_3
_geom_angle_publ_flag
N1 C1 Re1 123.3(6) . . ?
N1 C1 N2 104.4(7) . . ?
N2 C1 Re1 132.3(6) . . ?
C1 N1 C5 110.6(8) . . ?
C1 N1 C8 124.0(8) . . ?
C5 N1 C8 125.1(8) . . ?
C10 O1 Re1 118.1(5) . . ?
C1 Re1 N3 88.6(3) . . ?
O1 Re1 C1 85.0(3) . . ?
O1 Re1 N3 75.7(2) . . ?
C2 Re1 C1 179.3(3) . . ?
C2 Re1 O1 94.4(3) . . ?
C2 Re1 N3 91.6(3) . . ?
C3 Re1 C1 95.5(3) . . ?
C3 Re1 O1 98.6(3) . . ?
C3 Re1 C2 84.2(4) . . ?
C3 Re1 N3 172.6(3) . . ?
C4 Re1 C1 89.7(4) . . ?
C4 Re1 O1 171.9(3) . . ?
C4 Re1 C2 91.0(4) . . ?
C4 Re1 C3 88.0(4) . . ?
C4 Re1 N3 98.2(3) . . ?
C16 S1 C20 89.2(4) . . ?
O3 C2 Re1 175.2(7) . . ?
C1 N2 C7 125.2(7) . . ?
C6 N2 C1 111.5(8) . . ?
C6 N2 C7 123.3(7) . . ?
O4 C3 Re1 174.5(8) . . ?
C9 N3 Re1 115.0(5) . . ?
C11 N3 Re1 102.6(5) . . ?
C11 N3 C9 106.9(7) . . ?
C12 N3 Re1 110.1(5) . . ?
C12 N3 C9 111.6(7) . . ?
C12 N3 C11 110.1(6) . . ?
O5 C4 Re1 178.6(9) . . ?
C13 N4 C14 127.8(7) . . ?
C6 C5 N1 106.0(9) . . ?
C20 N5 C17 111.0(7) . . ?
C5 C6 N2 107.5(8) . . ?
C24 N6 C27 121.6(7) . . ?
C24 N6 C28 120.0(8) . . ?
C27 N6 C28 118.0(8) . . ?
N1 C8 C9 111.2(8) . . ?
N3 C9 C8 112.1(7) . . ?
O1 C10 C11 115.2(7) . . ?
O2 C10 O1 124.7(8) . . ?
O2 C10 C11 120.0(7) . . ?
N3 C11 C10 112.3(6) . . ?
N3 C12 C13 114.4(7) . . ?
N4 C13 C12 112.8(7) . . ?
O6 C13 N4 125.8(8) . . ?
O6 C13 C12 121.3(8) . . ?
C15 C14 N4 117.5(7) . . ?
C15 C14 C19 121.2(8) . . ?
C19 C14 N4 121.3(8) . . ?
C14 C15 C16 118.4(7) . . ?
C15 C16 S1 129.6(6) . . ?
C15 C16 C17 121.5(8) . . ?
C17 C16 S1 108.9(6) . . ?
N5 C17 C16 115.5(8) . . ?
N5 C17 C18 125.6(7) . . ?
C18 C17 C16 118.9(7) . . ?
C19 C18 C17 120.2(8) . . ?
C18 C19 C14 119.8(8) . . ?
N5 C20 S1 115.3(6) . . ?
N5 C20 C21 124.1(7) . . ?
C21 C20 S1 120.5(6) . . ?
C22 C21 C20 123.0(7) . . ?
C22 C21 C26 117.6(8) . . ?
C26 C21 C20 119.3(8) . . ?
C23 C22 C21 122.0(8) . . ?
C22 C23 C24 120.6(8) . . ?
N6 C24 C23 121.1(8) . . ?
N6 C24 C25 121.4(8) . . ?
C25 C24 C23 117.5(8) . . ?
C26 C25 C24 120.5(8) . . ?
C25 C26 C21 121.7(8) . . ?

loop_
_geom_bond_atom_site_label_1
_geom_bond_atom_site_label_2
_geom_bond_distance
_geom_bond_site_symmetry_2
_geom_bond_publ_flag
C1 N1 1.341(11) . ?
C1 Re1 2.179(9) . ?
C1 N2 1.358(11) . ?
N1 C5 1.398(12) . ?
N1 C8 1.462(12) . ?
O1 Re1 2.142(6) . ?
O1 C10 1.290(10) . ?
Re1 C2 1.963(10) . ?
Re1 C3 1.916(9) . ?
Re1 N3 2.287(6) . ?
Re1 C4 1.887(10) . ?
S1 C16 1.726(8) . ?
S1 C20 1.759(7) . ?
C2 O3 1.133(12) . ?
N2 C6 1.353(12) . ?
N2 C7 1.460(12) . ?
O2 C10 1.218(10) . ?
C3 O4 1.146(11) . ?
N3 C9 1.503(11) . ?
N3 C11 1.501(11) . ?
N3 C12 1.499(10) . ?
C4 O5 1.175(12) . ?
N4 C13 1.335(12) . ?
N4 C14 1.429(10) . ?
C5 C6 1.339(14) . ?
N5 C17 1.378(11) . ?
N5 C20 1.292(11) . ?
N6 C24 1.375(11) . ?
N6 C27 1.434(13) . ?
N6 C28 1.444(11) . ?
O6 C13 1.214(11) . ?
C8 C9 1.513(13) . ?
C10 C11 1.523(12) . ?
C12 C13 1.542(11) . ?
C14 C15 1.382(12) . ?
C14 C19 1.407(12) . ?
C15 C16 1.394(12) . ?
C16 C17 1.408(11) . ?
C17 C18 1.398(12) . ?
C18 C19 1.383(12) . ?
C20 C21 1.474(11) . ?
C21 C22 1.378(12) . ?
C21 C26 1.400(11) . ?
C22 C23 1.372(12) . ?
C23 C24 1.411(12) . ?
C24 C25 1.407(12) . ?
C25 C26 1.370(13) . ?

loop_
_twin_individual_id
_twin_individual_mass_fraction_refined
1 0.6196(12)
2 0.3804(12)
